data_1532525
loop_
_publ_author_name
'Kumada, N.'
'Takei, T.'
'Hirose, K.'
'Kinomura, N.'

_publ_section_title
;
 Synthesis and crystal structure of hollandite-type K~x~Nb~y~Ti~8-y~O~16~
 ( x &#x2264; 1.15, 0 &#x2264; y &#x2264; 1)
;
_journal_issue 1293
_journal_name_full 'Journal of the Ceramic Society of Japan'
_journal_page_first 352
_journal_page_last 356
_journal_paper_doi 10.2109/jcersj.111.352
_journal_volume 111
_journal_year 2003
_chemical_formula_sum 'K1.15 Nb0.67 O16 Ti7.33'
_chemical_name_systematic 'K1.15 (Nb0.67 Ti7.33 O16)'
_space_group_IT_number 87
_symmetry_space_group_name_Hall '-I 4'
_symmetry_space_group_name_H-M 'I 4/m'
_cell_angle_alpha 90
_cell_angle_beta 90
_cell_angle_gamma 90
_cell_formula_units_Z 1
_cell_length_a 10.226
_cell_length_b 10.226
_cell_length_c 2.974
_cell_volume 310.994
_citation_journal_id_ASTM JCSJEW
_cod_data_source_file Kumada_JCSJEW_2003_1559.cif
_cod_data_source_block K1.15Nb0.67O16Ti7.33
_cod_original_cell_volume 310.9944
_cod_database_code 1532525

loop_
_symmetry_equiv_pos_as_xyz
x,y,z
-y,x,z
-x,-y,z
y,-x,z
-x,-y,-z
y,-x,-z
x,y,-z
-y,x,-z
x+1/2,y+1/2,z+1/2
-y+1/2,x+1/2,z+1/2
-x+1/2,-y+1/2,z+1/2
y+1/2,-x+1/2,z+1/2
-x+1/2,-y+1/2,-z+1/2
y+1/2,-x+1/2,-z+1/2
x+1/2,y+1/2,-z+1/2
-y+1/2,x+1/2,-z+1/2

loop_
_atom_site_label
_atom_site_type_symbol
_atom_site_fract_x
_atom_site_fract_y
_atom_site_fract_z
_atom_site_occupancy
_atom_site_U_iso_or_equiv
Ti1 Ti+3 0.66798 0.14892 0 0.916 0.0
O2 O-2 0.795 0.1566 0.5 1 0.0
Nb1 Nb+4 0.66798 0.14892 0 0.084 0.0
O1 O-2 0.5394 0.1652 0.5 1 0.0
K1 K+1 0 0 0 0.288 0.0
K2 K+1 0 0 0.14 0.144 0.0
